data_4079427
loop_
_publ_author_name
'Tronnier, Alexander'
'Risler, Anita'
'Langer, Nicolle'
'Wagenblast, Gerhard'
'M\"unster, Ingo'
'Strassner, Thomas'

_publ_section_title
;
 A Phosphorescent C&#x2227;C* Cyclometalated Platinum(II) Dibenzothiophene
 NHC Complex
;
_journal_issue 21
_journal_name_full Organometallics
_journal_page_first 7447
_journal_paper_doi 10.1021/om300740d
_journal_volume 31
_journal_year 2012
_chemical_formula_moiety 'C21 H18 N2 O2 Pt S'
_chemical_formula_sum 'C21 H18 N2 O2 Pt S'
_chemical_formula_weight 557.52
_chemical_melting_point 570
_chemical_name_systematic ?
_space_group_IT_number 14
_symmetry_cell_setting monoclinic
_symmetry_Int_Tables_number 14
_symmetry_space_group_name_Hall '-P 2ybc'
_symmetry_space_group_name_H-M 'P 1 21/c 1'
_atom_sites_solution_hydrogens geom
_atom_sites_solution_primary direct
_atom_sites_solution_secondary difmap
_cell_angle_alpha 90
_cell_angle_beta 93.332(9)
_cell_angle_gamma 90
_cell_formula_units_Z 4
_cell_length_a 10.6980(11)
_cell_length_b 12.7190(13)
_cell_length_c 13.5750(14)
_cell_measurement_reflns_used 266
_cell_measurement_temperature 198
_cell_measurement_theta_max 20.75
_cell_measurement_theta_min 4.36
_cell_volume 1844.0(3)
_computing_cell_refinement 'Dirax/lsq (Duisenberg, 1992)'
_computing_data_collection 'Collect (Nonius BV, 1999)'
_computing_data_reduction 'EvalCCD (Duisenberg et al., 2003)'
_computing_molecular_graphics 'Ortep III 1.0.3 (M.N.Burnett,C.K.Johnson,2000)'
_computing_publication_material 'PLATON (Spek, 2009)'
_computing_structure_refinement 'SHELXL-97 (Sheldrick, 1997)'
_computing_structure_solution 'SIR92(Altomare et al., 1994)'
_diffrn_ambient_temperature 198
_diffrn_detector_area_resol_mean 9
_diffrn_measured_fraction_theta_full 0.986
_diffrn_measured_fraction_theta_max 0.986
_diffrn_measurement_device '95mm CCD camera on \k-goniostat'
_diffrn_measurement_device_type KappaCCD
_diffrn_measurement_method \f
_diffrn_radiation_monochromator 'horizonally mounted graphite crystal'
_diffrn_radiation_probe x-ray
_diffrn_radiation_type MoK\a
_diffrn_radiation_wavelength 0.71073
_diffrn_radiation_wavelength_id x-ray
_diffrn_reflns_av_R_equivalents 0.0899
_diffrn_reflns_av_sigmaI/netI 0.0811
_diffrn_reflns_limit_h_max 14
_diffrn_reflns_limit_h_min -14
_diffrn_reflns_limit_k_max 16
_diffrn_reflns_limit_k_min -16
_diffrn_reflns_limit_l_max 18
_diffrn_reflns_limit_l_min -18
_diffrn_reflns_number 42069
_diffrn_reflns_reduction_process
;
;
_diffrn_reflns_theta_full 28.41
_diffrn_reflns_theta_max 28.41
_diffrn_reflns_theta_min 3.01
_diffrn_source 'fine-focus sealed tube'
_exptl_absorpt_coefficient_mu 7.742
_exptl_absorpt_correction_T_max 0.268
_exptl_absorpt_correction_T_min 0.097
_exptl_absorpt_correction_type multi-scan
_exptl_absorpt_process_details 'SADABS 2.10.(Sheldrick,Bruker AXS Inc.,2002)'
_exptl_crystal_colour yellow
_exptl_crystal_density_diffrn 2.008
_exptl_crystal_density_method 'Not Measured'
_exptl_crystal_description fragment
_exptl_crystal_F_000 1072
_exptl_crystal_size_max 0.560
_exptl_crystal_size_mid 0.540
_exptl_crystal_size_min 0.230
_refine_diff_density_max 0.845
_refine_diff_density_min -1.899
_refine_diff_density_rms 0.215
_refine_ls_extinction_method none
_refine_ls_goodness_of_fit_ref 1.058
_refine_ls_hydrogen_treatment constr
_refine_ls_matrix_type full
_refine_ls_number_constraints 0
_refine_ls_number_parameters 247
_refine_ls_number_reflns 4574
_refine_ls_number_restraints 0
_refine_ls_restrained_S_all 1.058
_refine_ls_R_factor_all 0.0809
_refine_ls_R_factor_gt 0.0330
_refine_ls_shift/su_max 0.000
_refine_ls_shift/su_mean 0.000
_refine_ls_structure_factor_coef Fsqd
_refine_ls_weighting_details 'calc w=1/[\s^2^(Fo^2^)+(0.0214P)^2^+1.2256P] where P=(Fo^2^+2Fc^2^)/3'
_refine_ls_weighting_scheme calc
_refine_ls_wR_factor_gt 0.0500
_refine_ls_wR_factor_ref 0.0572
_reflns_number_gt 3126
_reflns_number_total 4574
_reflns_threshold_expression I>2\s(I)
_cod_data_source_file om300740d_si_001.cif
_cod_data_source_block compound_2
_cod_depositor_comments
;
The following automatic conversions were performed:

'_symmetry_cell_setting' value 'Monoclinic' changed to 'monoclinic'
according to /home/saulius/struct/CIF-dictionaries/cif_core.dic
dictionary named 'cif_core.dic' version 2.4.2 from 2011-04-26.

Automatic conversion script
Id: cif_fix_values 1891 2012-01-12 08:04:46Z andrius 
;
_cod_original_sg_symbol_H-M 'P 21/c'
_cod_database_code 4079427

loop_
_symmetry_equiv_pos_site_id
_symmetry_equiv_pos_as_xyz
1 x,y,z
2 -x,1/2+y,1/2-z
3 -x,-y,-z
4 x,1/2-y,1/2+z

loop_
_atom_site_aniso_label
_atom_site_aniso_U_11
_atom_site_aniso_U_22
_atom_site_aniso_U_33
_atom_site_aniso_U_23
_atom_site_aniso_U_13
_atom_site_aniso_U_12
Pt1 0.0151(1) 0.0196(1) 0.0209(1) -0.0009(1) 0.0027(1) -0.0018(1)
S1 0.0232(7) 0.0331(7) 0.0292(7) 0.0066(6) 0.0018(6) -0.0071(6)
O1 0.0172(19) 0.0321(19) 0.0316(19) 0.0019(16) 0.0011(16) -0.0017(16)
O2 0.025(2) 0.0278(18) 0.0234(17) 0.0046(15) 0.0064(16) -0.0004(15)
N1 0.017(2) 0.026(2) 0.019(2) -0.0003(16) -0.0011(18) 0.0014(18)
N2 0.017(2) 0.027(2) 0.026(2) -0.0019(18) 0.0002(19) -0.0010(18)
C1 0.016(3) 0.020(2) 0.025(3) -0.006(2) 0.003(2) 0.002(2)
C2 0.024(3) 0.032(3) 0.024(3) 0.003(2) 0.000(2) 0.002(2)
C3 0.027(3) 0.030(3) 0.020(3) 0.005(2) 0.001(2) 0.001(2)
C4 0.012(2) 0.018(2) 0.020(2) -0.0058(19) 0.001(2) 0.0036(19)
C5 0.017(3) 0.019(2) 0.019(2) -0.0073(19) 0.004(2) 0.001(2)
C6 0.022(3) 0.028(3) 0.017(2) -0.0005(19) -0.002(2) -0.002(2)
C7 0.018(3) 0.033(3) 0.023(3) -0.002(2) 0.000(2) 0.003(2)
C8 0.011(2) 0.026(3) 0.021(2) -0.006(2) 0.005(2) 0.000(2)
C9 0.013(3) 0.030(3) 0.027(3) -0.008(2) 0.002(2) 0.000(2)
C10 0.026(3) 0.044(3) 0.033(3) -0.001(2) -0.001(3) -0.006(3)
C11 0.014(3) 0.050(4) 0.047(3) -0.009(3) -0.001(3) -0.011(3)
C12 0.027(3) 0.038(3) 0.057(4) -0.010(3) 0.010(3) -0.015(3)
C13 0.032(3) 0.035(3) 0.041(3) 0.002(3) 0.009(2) -0.006(3)
C14 0.020(3) 0.030(3) 0.029(3) -0.004(2) 0.004(2) 0.000(2)
C15 0.019(3) 0.018(2) 0.018(2) -0.0033(19) 0.007(2) 0.001(2)
C16 0.024(3) 0.035(3) 0.036(3) 0.007(2) -0.004(2) -0.002(2)
C17 0.023(3) 0.038(3) 0.045(3) -0.002(2) 0.000(3) -0.008(2)
C18 0.014(3) 0.026(3) 0.039(3) -0.009(2) 0.007(2) -0.003(2)
C19 0.029(3) 0.030(3) 0.035(3) 0.008(2) 0.013(3) -0.002(2)
C20 0.021(3) 0.024(3) 0.028(3) -0.003(2) 0.005(2) -0.002(2)
C21 0.036(3) 0.035(3) 0.033(3) 0.012(3) 0.010(2) -0.003(3)

loop_
_atom_site_label
_atom_site_type_symbol
_atom_site_thermal_displace_type
_atom_site_fract_x
_atom_site_fract_y
_atom_site_fract_z
_atom_site_occupancy
_atom_site_U_iso_or_equiv
_atom_site_calc_flag
_atom_site_refinement_flags
Pt1 Pt Uani -0.05432(2) 0.08615(1) 0.58390(1) 1.000 0.0185(1) d .
S1 S Uani 0.30513(12) 0.34060(10) 0.40232(9) 1.000 0.0285(4) d .
O1 O Uani -0.2392(3) 0.0332(2) 0.5869(2) 1.000 0.0270(11) d .
O2 O Uani -0.0124(3) 0.0114(2) 0.7160(2) 1.000 0.0252(11) d .
N1 N Uani 0.0361(3) 0.2200(3) 0.4374(2) 1.000 0.0208(12) d .
N2 N Uani -0.1559(4) 0.1883(3) 0.3891(3) 1.000 0.0234(12) d .
C1 C Uani -0.0689(4) 0.1668(3) 0.4613(3) 1.000 0.0203(16) d .
C2 C Uani -0.1073(5) 0.2551(4) 0.3199(3) 1.000 0.0267(17) d .
C3 C Uani 0.0115(5) 0.2754(4) 0.3482(3) 1.000 0.0257(17) d .
C4 C Uani 0.1415(4) 0.2079(3) 0.5030(3) 1.000 0.0167(12) d .
C5 C Uani 0.1182(4) 0.1413(3) 0.5827(3) 1.000 0.0182(14) d .
C6 C Uani 0.2169(4) 0.1231(3) 0.6527(3) 1.000 0.0225(16) d .
C7 C Uani 0.3335(4) 0.1692(4) 0.6452(3) 1.000 0.0247(17) d .
C8 C Uani 0.3557(4) 0.2347(3) 0.5664(3) 1.000 0.0192(14) d .
C9 C Uani 0.4698(4) 0.2889(4) 0.5445(3) 1.000 0.0233(17) d .
C10 C Uani 0.5868(5) 0.2877(4) 0.5963(4) 1.000 0.0344(17) d .
C11 C Uani 0.6847(5) 0.3445(4) 0.5627(4) 1.000 0.0371(19) d .
C12 C Uani 0.6703(5) 0.4025(4) 0.4769(4) 1.000 0.0404(19) d .
C13 C Uani 0.5556(5) 0.4059(4) 0.4238(4) 1.000 0.0357(17) d .
C14 C Uani 0.4566(5) 0.3489(4) 0.4577(3) 1.000 0.0262(17) d .
C15 C Uani 0.2580(4) 0.2546(3) 0.4939(3) 1.000 0.0181(14) d .
C16 C Uani -0.2820(5) 0.1462(4) 0.3812(4) 1.000 0.0319(17) d .
C17 C Uani -0.4179(5) -0.0525(4) 0.6387(4) 1.000 0.0354(17) d .
C18 C Uani -0.2812(4) -0.0228(4) 0.6549(4) 1.000 0.0261(17) d .
C19 C Uani -0.2158(5) -0.0552(4) 0.7401(4) 1.000 0.0309(17) d .
C20 C Uani -0.0891(5) -0.0364(4) 0.7671(3) 1.000 0.0242(17) d .
C21 C Uani -0.0352(5) -0.0775(4) 0.8650(3) 1.000 0.0344(17) d .
H2 H Uiso -0.15120 0.28170 0.26240 1.000 0.0320 c R
H3 H Uiso 0.06830 0.31850 0.31510 1.000 0.0310 c R
H6 H Uiso 0.20380 0.07790 0.70690 1.000 0.0270 c R
H7 H Uiso 0.39860 0.15580 0.69430 1.000 0.0300 c R
H10 H Uiso 0.59840 0.24750 0.65510 1.000 0.0420 c R
H11 H Uiso 0.76330 0.34380 0.59890 1.000 0.0450 c R
H12 H Uiso 0.73940 0.44040 0.45400 1.000 0.0490 c R
H13 H Uiso 0.54520 0.44670 0.36530 1.000 0.0430 c R
H16A H Uiso -0.28990 0.09070 0.43050 1.000 0.0480 c R
H16B H Uiso -0.29920 0.11690 0.31500 1.000 0.0480 c R
H16C H Uiso -0.34200 0.20250 0.39270 1.000 0.0480 c R
H17A H Uiso -0.46800 0.01100 0.62560 1.000 0.0530 c R
H17B H Uiso -0.44590 -0.08760 0.69770 1.000 0.0530 c R
H17C H Uiso -0.42830 -0.10030 0.58210 1.000 0.0530 c R
H19 H Uiso -0.26140 -0.09450 0.78540 1.000 0.0370 c R
H21A H Uiso -0.00410 -0.14930 0.85650 1.000 0.0520 c R
H21B H Uiso -0.10040 -0.07790 0.91280 1.000 0.0520 c R
H21C H Uiso 0.03400 -0.03220 0.88920 1.000 0.0520 c R

loop_
_atom_type_symbol
_atom_type_description
_atom_type_scat_dispersion_real
_atom_type_scat_dispersion_imag
_atom_type_scat_source
C C 0.0033 0.0016 ' International Tables Vol C Tables 4.2.6.8 and 6.1.1.4'
H H 0.0000 0.0000 ' International Tables Vol C Tables 4.2.6.8 and 6.1.1.4'
N N 0.0061 0.0033 ' International Tables Vol C Tables 4.2.6.8 and 6.1.1.4'
O O 0.0106 0.0060 ' International Tables Vol C Tables 4.2.6.8 and 6.1.1.4'
Pt Pt -1.7033 8.3905 ' International Tables Vol C Tables 4.2.6.8 and 6.1.1.4'
S S 0.1246 0.1234 ' International Tables Vol C Tables 4.2.6.8 and 6.1.1.4'

loop_
_geom_angle_atom_site_label_1
_geom_angle_atom_site_label_2
_geom_angle_atom_site_label_3
_geom_angle
_geom_angle_publ_flag
O1 Pt1 O2 89.58(12) yes
O1 Pt1 C1 99.03(15) yes
O1 Pt1 C5 177.88(14) yes
O2 Pt1 C1 171.28(15) yes
O2 Pt1 C5 90.85(15) yes
C1 Pt1 C5 80.50(17) yes
C14 S1 C15 91.7(2) yes
Pt1 O1 C18 124.8(3) yes
Pt1 O2 C20 125.9(3) yes
C1 N1 C3 109.6(3) yes
C1 N1 C4 115.9(3) yes
C3 N1 C4 134.5(4) yes
C1 N2 C2 110.4(4) yes
C1 N2 C16 125.6(4) yes
C2 N2 C16 124.0(4) yes
Pt1 C1 N1 115.9(3) yes
Pt1 C1 N2 138.4(3) yes
N1 C1 N2 105.7(3) yes
N2 C2 C3 108.2(4) yes
N1 C3 C2 106.1(4) yes
N1 C4 C5 112.5(4) yes
N1 C4 C15 125.9(4) yes
C5 C4 C15 121.6(4) no
Pt1 C5 C4 115.3(3) yes
Pt1 C5 C6 127.2(3) yes
C4 C5 C6 117.5(4) no
C5 C6 C7 121.8(4) no
C6 C7 C8 120.4(4) no
C7 C8 C9 128.9(4) no
C7 C8 C15 119.4(4) no
C9 C8 C15 111.7(4) no
C8 C9 C10 129.2(4) no
C8 C9 C14 112.7(4) no
C10 C9 C14 118.1(4) no
C9 C10 C11 120.3(5) no
C10 C11 C12 120.8(5) no
C11 C12 C13 120.5(5) no
C12 C13 C14 118.8(5) no
S1 C14 C9 111.9(4) yes
S1 C14 C13 126.6(4) yes
C9 C14 C13 121.5(5) no
S1 C15 C4 128.7(3) yes
S1 C15 C8 111.9(3) yes
C4 C15 C8 119.4(4) no
O1 C18 C17 114.5(4) yes
O1 C18 C19 126.4(4) yes
C17 C18 C19 119.1(5) no
C18 C19 C20 127.1(5) no
O2 C20 C19 126.0(4) yes
O2 C20 C21 115.1(4) yes
C19 C20 C21 119.0(4) no
N2 C2 H2 126.00 no
C3 C2 H2 126.00 no
N1 C3 H3 127.00 no
C2 C3 H3 127.00 no
C5 C6 H6 119.00 no
C7 C6 H6 119.00 no
C6 C7 H7 120.00 no
C8 C7 H7 120.00 no
C9 C10 H10 120.00 no
C11 C10 H10 120.00 no
C10 C11 H11 120.00 no
C12 C11 H11 120.00 no
C11 C12 H12 120.00 no
C13 C12 H12 120.00 no
C12 C13 H13 121.00 no
C14 C13 H13 121.00 no
N2 C16 H16A 109.00 no
N2 C16 H16B 109.00 no
N2 C16 H16C 109.00 no
H16A C16 H16B 109.00 no
H16A C16 H16C 110.00 no
H16B C16 H16C 110.00 no
C18 C17 H17A 110.00 no
C18 C17 H17B 110.00 no
C18 C17 H17C 109.00 no
H17A C17 H17B 110.00 no
H17A C17 H17C 109.00 no
H17B C17 H17C 109.00 no
C18 C19 H19 116.00 no
C20 C19 H19 116.00 no
C20 C21 H21A 109.00 no
C20 C21 H21B 110.00 no
C20 C21 H21C 109.00 no
H21A C21 H21B 109.00 no
H21A C21 H21C 109.00 no
H21B C21 H21C 110.00 no

loop_
_geom_bond_atom_site_label_1
_geom_bond_atom_site_label_2
_geom_bond_distance
_geom_bond_publ_flag
Pt1 O1 2.092(3) yes
Pt1 O2 2.056(3) yes
Pt1 C1 1.954(4) yes
Pt1 C5 1.975(4) yes
S1 C14 1.749(5) yes
S1 C15 1.752(4) yes
O1 C18 1.269(6) yes
O2 C20 1.261(6) yes
N1 C1 1.367(5) yes
N1 C3 1.412(5) yes
N1 C4 1.404(5) yes
N2 C1 1.340(6) yes
N2 C2 1.390(6) yes
N2 C16 1.450(7) yes
C2 C3 1.331(7) no
C4 C5 1.408(6) no
C4 C15 1.393(6) no
C5 C6 1.398(6) no
C6 C7 1.387(6) no
C7 C8 1.387(6) no
C8 C9 1.448(6) no
C8 C15 1.416(6) no
C9 C10 1.400(7) no
C9 C14 1.404(6) no
C10 C11 1.372(7) no
C11 C12 1.380(8) no
C12 C13 1.387(8) no
C13 C14 1.384(7) no
C17 C18 1.514(7) no
C18 C19 1.380(7) no
C19 C20 1.404(8) no
C20 C21 1.511(6) no
C2 H2 0.9500 no
C3 H3 0.9500 no
C6 H6 0.9500 no
C7 H7 0.9500 no
C10 H10 0.9500 no
C11 H11 0.9500 no
C12 H12 0.9500 no
C13 H13 0.9500 no
C16 H16A 0.9800 no
C16 H16B 0.9800 no
C16 H16C 0.9800 no
C17 H17A 0.9800 no
C17 H17B 0.9800 no
C17 H17C 0.9800 no
C19 H19 0.9500 no
C21 H21A 0.9800 no
C21 H21B 0.9800 no
C21 H21C 0.9800 no

loop_
_geom_hbond_atom_site_label_D
_geom_hbond_atom_site_label_H
_geom_hbond_atom_site_label_A
_geom_hbond_distance_DH
_geom_hbond_distance_HA
_geom_hbond_distance_DA
_geom_hbond_angle_DHA
_geom_hbond_publ_flag
C3 H3 S1 0.9500 2.7500 3.290(5) 117.00 yes
C6 H6 O2 0.9500 2.4700 3.003(5) 115.00 yes
C16 H16A O1 0.9800 2.2800 3.150(6) 147.00 yes

loop_
_geom_torsion_atom_site_label_1
_geom_torsion_atom_site_label_2
_geom_torsion_atom_site_label_3
_geom_torsion_atom_site_label_4
_geom_torsion
_geom_torsion_publ_flag
O2 Pt1 O1 C18 0.0(4) no
C1 Pt1 O1 C18 -178.6(4) no
O1 Pt1 O2 C20 -4.0(3) no
C5 Pt1 O2 C20 173.9(4) no
O1 Pt1 C1 N1 176.2(3) no
C5 Pt1 C1 N1 -1.7(3) no
O1 Pt1 C1 N2 -3.0(5) no
C5 Pt1 C1 N2 179.1(5) no
O2 Pt1 C5 C4 -177.1(3) no
C1 Pt1 C5 C4 1.8(3) no
O2 Pt1 C5 C6 1.4(4) no
C1 Pt1 C5 C6 -179.7(4) no
C15 S1 C14 C13 178.9(5) no
C14 S1 C15 C4 -179.6(4) no
C15 S1 C14 C9 -0.9(4) no
C14 S1 C15 C8 1.3(3) no
Pt1 O1 C18 C19 2.8(7) no
Pt1 O1 C18 C17 -178.9(3) no
Pt1 O2 C20 C21 -175.6(3) no
Pt1 O2 C20 C19 5.5(7) no
C3 N1 C1 N2 0.1(5) no
C4 N1 C1 N2 -179.3(3) no
C4 N1 C1 Pt1 1.3(5) no
C1 N1 C4 C15 -179.8(4) no
C3 N1 C4 C15 1.0(7) no
C3 N1 C1 Pt1 -179.3(3) no
C3 N1 C4 C5 -179.0(4) no
C1 N1 C4 C5 0.2(5) no
C1 N1 C3 C2 0.1(5) no
C4 N1 C3 C2 179.3(4) no
C2 N2 C1 Pt1 178.9(4) no
C1 N2 C2 C3 0.4(5) no
C16 N2 C2 C3 -177.8(4) no
C16 N2 C1 Pt1 -2.9(7) no
C16 N2 C1 N1 177.9(4) no
C2 N2 C1 N1 -0.3(5) no
N2 C2 C3 N1 -0.3(5) no
C15 C4 C5 Pt1 178.4(3) no
N1 C4 C5 C6 179.7(3) no
N1 C4 C15 C8 -180.0(4) no
N1 C4 C5 Pt1 -1.6(4) no
C5 C4 C15 S1 -179.0(3) no
C15 C4 C5 C6 -0.3(6) no
N1 C4 C15 S1 1.0(6) no
C5 C4 C15 C8 0.1(6) no
C4 C5 C6 C7 0.6(6) no
Pt1 C5 C6 C7 -178.0(3) no
C5 C6 C7 C8 -0.6(7) no
C6 C7 C8 C15 0.4(6) no
C6 C7 C8 C9 -179.2(4) no
C15 C8 C9 C14 0.6(5) no
C15 C8 C9 C10 -178.5(5) no
C7 C8 C15 C4 -0.1(6) no
C7 C8 C9 C14 -179.8(5) no
C7 C8 C15 S1 179.1(3) no
C9 C8 C15 C4 179.5(4) no
C7 C8 C9 C10 1.1(8) no
C9 C8 C15 S1 -1.3(4) no
C8 C9 C14 C13 -179.5(4) no
C8 C9 C14 S1 0.4(5) no
C14 C9 C10 C11 0.4(7) no
C8 C9 C10 C11 179.5(5) no
C10 C9 C14 C13 -0.3(7) no
C10 C9 C14 S1 179.6(4) no
C9 C10 C11 C12 -0.9(8) no
C10 C11 C12 C13 1.1(8) no
C11 C12 C13 C14 -0.9(8) no
C12 C13 C14 C9 0.5(8) no
C12 C13 C14 S1 -179.3(4) no
O1 C18 C19 C20 -2.6(9) no
C17 C18 C19 C20 179.2(5) no
C18 C19 C20 C21 179.1(5) no
C18 C19 C20 O2 -2.1(9) no
